data_7040998
loop_
_publ_author_name
'Wang, Jun-Li'
'Liu, Qiang'
'Lv, Xiao-Jin'
'Wang, Rui-Lin'
'Duan, Chun-Ying'
'Liu, Tao'

_publ_section_title
;
 Magnetic fluorescent bifunctional spin-crossover complexes.
;
_journal_issue 46
_journal_name_full 'Dalton transactions (Cambridge, England : 2003)'
_journal_page_first 18552
_journal_page_last 18558
_journal_paper_doi 10.1039/c6dt03714c
_journal_volume 45
_journal_year 2016
_chemical_formula_sum 'C48 H32 Fe N14 S2'
_chemical_formula_weight 924.84
_space_group_crystal_system monoclinic
_space_group_IT_number 14
_space_group_name_Hall '-P 2ybc'
_space_group_name_H-M_alt 'P 1 21/c 1'
_symmetry_space_group_name_Hall '-P 2ybc'
_symmetry_space_group_name_H-M 'P 1 21/c 1'
_atom_sites_solution_hydrogens geom
_audit_creation_method SHELXL-2014/7
_audit_update_record
;
2016-10-13 deposited with the CCDC.
2016-10-24 downloaded from the CCDC.
;
_cell_angle_alpha 90
_cell_angle_beta 93.4690(10)
_cell_angle_gamma 90
_cell_formula_units_Z 2
_cell_length_a 10.2020(6)
_cell_length_b 22.8575(13)
_cell_length_c 9.0184(5)
_cell_measurement_reflns_used 9912
_cell_measurement_temperature 90(2)
_cell_measurement_theta_max 27.49
_cell_measurement_theta_min 2.43
_cell_volume 2099.2(2)
_computing_cell_refinement 'Bruker SMART'
_computing_data_collection 'Bruker SMART'
_computing_data_reduction 'Bruker SAINT'
_computing_molecular_graphics 'Bruker SHELXTL'
_computing_publication_material 'Bruker SHELXTL'
_computing_structure_refinement 'SHELXL-2014/7 (Sheldrick, 2014)'
_computing_structure_solution 'Bruker SHELXTL'
_diffrn_ambient_temperature 90(2)
_diffrn_measured_fraction_theta_full 0.998
_diffrn_measured_fraction_theta_max 0.977
_diffrn_measurement_device_type 'CCD area detector'
_diffrn_measurement_method 'phi and omega scans'
_diffrn_radiation_type MoK\a
_diffrn_radiation_wavelength 0.71073
_diffrn_reflns_av_R_equivalents 0.0388
_diffrn_reflns_av_unetI/netI 0.0346
_diffrn_reflns_Laue_measured_fraction_full 0.998
_diffrn_reflns_Laue_measured_fraction_max 0.977
_diffrn_reflns_limit_h_max 13
_diffrn_reflns_limit_h_min -13
_diffrn_reflns_limit_k_max 29
_diffrn_reflns_limit_k_min -29
_diffrn_reflns_limit_l_max 11
_diffrn_reflns_limit_l_min -11
_diffrn_reflns_number 27756
_diffrn_reflns_point_group_measured_fraction_full 0.998
_diffrn_reflns_point_group_measured_fraction_max 0.977
_diffrn_reflns_theta_full 25.242
_diffrn_reflns_theta_max 27.489
_diffrn_reflns_theta_min 2.189
_exptl_absorpt_coefficient_mu 0.515
_exptl_absorpt_correction_type none
_exptl_crystal_colour red
_exptl_crystal_density_diffrn 1.463
_exptl_crystal_description block
_exptl_crystal_F_000 952
_exptl_crystal_size_max 0.220
_exptl_crystal_size_mid 0.180
_exptl_crystal_size_min 0.140
_refine_diff_density_max 0.298
_refine_diff_density_min -0.419
_refine_diff_density_rms 0.057
_refine_ls_extinction_method none
_refine_ls_goodness_of_fit_ref 1.013
_refine_ls_hydrogen_treatment constr
_refine_ls_matrix_type full
_refine_ls_number_parameters 295
_refine_ls_number_reflns 4707
_refine_ls_number_restraints 0
_refine_ls_restrained_S_all 1.013
_refine_ls_R_factor_all 0.0543
_refine_ls_R_factor_gt 0.0388
_refine_ls_shift/su_max 0.001
_refine_ls_shift/su_mean 0.000
_refine_ls_structure_factor_coef Fsqd
_refine_ls_weighting_details 'w=1/[\s^2^(Fo^2^)+(0.0324P)^2^+1.9684P] where P=(Fo^2^+2Fc^2^)/3'
_refine_ls_weighting_scheme calc
_refine_ls_wR_factor_gt 0.0824
_refine_ls_wR_factor_ref 0.0881
_reflns_Friedel_coverage 0.000
_reflns_number_gt 3866
_reflns_number_total 4707
_reflns_threshold_expression 'I > 2\s(I)'
_cod_data_source_file c6dt03714c2.cif
_cod_data_source_block 1_90K
_cod_depositor_comments 'Adding full bibliography for 7040998--7041001.cif.'
_cod_database_code 7040998
_shelx_shelxl_version_number 2014/7
_shelx_space_group_comment
;
The symmetry employed for this shelxl refinement is uniquely defined
by the following loop, which should always be used as a source of
symmetry information in preference to the above space-group names.
They are only intended as comments.
;
_shelx_estimated_absorpt_t_min 0.895
_shelx_estimated_absorpt_t_max 0.931

loop_
_space_group_symop_operation_xyz
'x, y, z'
'-x, y+1/2, -z+1/2'
'-x, -y, -z'
'x, -y-1/2, z-1/2'

loop_
_atom_site_label
_atom_site_type_symbol
_atom_site_fract_x
_atom_site_fract_y
_atom_site_fract_z
_atom_site_U_iso_or_equiv
_atom_site_adp_type
_atom_site_occupancy
_atom_site_site_symmetry_order
_atom_site_calc_flag
_atom_site_refinement_flags_posn
_atom_site_refinement_flags_adp
_atom_site_refinement_flags_occupancy
Fe1 Fe 0.5000 0.5000 0.5000 0.01316(10) Uani 1 2 d S . P
S1 S 0.23780(6) 0.58367(3) 0.86993(6) 0.03369(15) Uani 1 1 d . . .
N1 N 0.41358(16) 0.54610(7) 0.66588(17) 0.0232(4) Uani 1 1 d . . .
N2 N 0.31069(16) 0.45771(6) 0.45308(16) 0.0187(3) Uani 1 1 d . . .
N3 N 0.39674(14) 0.55749(6) 0.34399(16) 0.0171(3) Uani 1 1 d . . .
N4 N 0.41710(14) 0.61300(6) 0.29095(16) 0.0169(3) Uani 1 1 d . . .
N5 N 0.20786(14) 0.59057(6) 0.25292(16) 0.0152(3) Uani 1 1 d . . .
N6 N 0.07106(14) 0.58995(7) 0.22137(17) 0.0186(3) Uani 1 1 d . . .
N7 N 0.18138(16) 0.72222(7) 0.20261(18) 0.0220(3) Uani 1 1 d . . .
C1 C 0.33997(19) 0.56184(8) 0.7496(2) 0.0212(4) Uani 1 1 d . . .
C2 C 0.2770(2) 0.40518(8) 0.5027(2) 0.0250(4) Uani 1 1 d . . .
H2 H 0.3399 0.3835 0.5619 0.030 Uiso 1 1 calc R U .
C3 C 0.1542(2) 0.38102(9) 0.4715(2) 0.0318(5) Uani 1 1 d . . .
H3 H 0.1330 0.3437 0.5096 0.038 Uiso 1 1 calc R U .
C4 C 0.0633(2) 0.41189(9) 0.3844(3) 0.0333(5) Uani 1 1 d . . .
H4 H -0.0216 0.3960 0.3615 0.040 Uiso 1 1 calc R U .
C5 C 0.0963(2) 0.46621(9) 0.3303(2) 0.0266(4) Uani 1 1 d . . .
H5 H 0.0352 0.4880 0.2688 0.032 Uiso 1 1 calc R U .
C6 C 0.22009(18) 0.48800(8) 0.3678(2) 0.0176(4) Uani 1 1 d . . .
C7 C 0.27140(17) 0.54458(8) 0.32115(19) 0.0156(4) Uani 1 1 d . . .
C8 C 0.30342(17) 0.63232(8) 0.23528(18) 0.0150(4) Uani 1 1 d . . .
C9 C 0.28924(18) 0.69192(8) 0.17343(19) 0.0166(4) Uani 1 1 d . . .
C10 C 0.39021(18) 0.71443(8) 0.0951(2) 0.0208(4) Uani 1 1 d . . .
H10 H 0.4648 0.6913 0.0767 0.025 Uiso 1 1 calc R U .
C11 C 0.38017(19) 0.77145(8) 0.0442(2) 0.0226(4) Uani 1 1 d . . .
H11 H 0.4473 0.7880 -0.0112 0.027 Uiso 1 1 calc R U .
C12 C 0.2720(2) 0.80365(8) 0.0749(2) 0.0240(4) Uani 1 1 d . . .
H12 H 0.2633 0.8432 0.0431 0.029 Uiso 1 1 calc R U .
C13 C 0.1756(2) 0.77736(9) 0.1532(2) 0.0261(4) Uani 1 1 d . . .
H13 H 0.1005 0.7999 0.1732 0.031 Uiso 1 1 calc R U .
C14 C 0.02911(18) 0.61831(8) 0.1070(2) 0.0190(4) Uani 1 1 d . . .
H14 H 0.0892 0.6397 0.0515 0.023 Uiso 1 1 calc R U .
C15 C -0.11062(18) 0.61840(8) 0.0599(2) 0.0203(4) Uani 1 1 d . . .
C16 C -0.19284(19) 0.57648(9) 0.1132(2) 0.0265(4) Uani 1 1 d . . .
H16 H -0.1590 0.5495 0.1859 0.032 Uiso 1 1 calc R U .
C17 C -0.3249(2) 0.57288(10) 0.0626(2) 0.0303(5) Uani 1 1 d . . .
H17 H -0.3799 0.5437 0.1007 0.036 Uiso 1 1 calc R U .
C18 C -0.3743(2) 0.61144(9) -0.0415(2) 0.0276(5) Uani 1 1 d . . .
H18 H -0.4634 0.6080 -0.0776 0.033 Uiso 1 1 calc R U .
C19 C -0.29583(19) 0.65634(9) -0.0968(2) 0.0228(4) Uani 1 1 d . . .
C20 C -0.3488(2) 0.69794(10) -0.1998(2) 0.0291(5) Uani 1 1 d . . .
H20 H -0.4386 0.6953 -0.2336 0.035 Uiso 1 1 calc R U .
C21 C -0.2734(2) 0.74175(10) -0.2514(2) 0.0305(5) Uani 1 1 d . . .
H21 H -0.3107 0.7694 -0.3204 0.037 Uiso 1 1 calc R U .
C22 C -0.1404(2) 0.74585(9) -0.2023(2) 0.0267(4) Uani 1 1 d . . .
H22 H -0.0878 0.7763 -0.2389 0.032 Uiso 1 1 calc R U .
C23 C -0.08583(19) 0.70660(8) -0.1027(2) 0.0215(4) Uani 1 1 d . . .
H23 H 0.0043 0.7103 -0.0707 0.026 Uiso 1 1 calc R U .
C24 C -0.16112(18) 0.66036(8) -0.04585(19) 0.0194(4) Uani 1 1 d . . .

loop_
_atom_site_aniso_label
_atom_site_aniso_U_11
_atom_site_aniso_U_22
_atom_site_aniso_U_33
_atom_site_aniso_U_23
_atom_site_aniso_U_13
_atom_site_aniso_U_12
Fe1 0.01307(18) 0.01173(18) 0.01445(17) 0.00069(14) -0.00119(13) 0.00300(14)
S1 0.0332(3) 0.0354(3) 0.0336(3) -0.0109(2) 0.0119(2) 0.0003(2)
N1 0.0241(9) 0.0244(9) 0.0208(8) -0.0012(7) -0.0005(7) 0.0031(7)
N2 0.0246(8) 0.0127(7) 0.0191(8) 0.0004(6) 0.0029(6) 0.0006(6)
N3 0.0158(8) 0.0128(7) 0.0224(8) 0.0004(6) -0.0003(6) 0.0003(6)
N4 0.0171(8) 0.0129(7) 0.0206(8) 0.0011(6) 0.0009(6) 0.0005(6)
N5 0.0135(7) 0.0140(7) 0.0176(7) 0.0006(6) -0.0019(6) 0.0005(6)
N6 0.0123(7) 0.0190(8) 0.0241(8) 0.0011(6) -0.0032(6) -0.0004(6)
N7 0.0222(8) 0.0178(8) 0.0262(8) 0.0045(6) 0.0019(7) 0.0020(7)
C1 0.0220(10) 0.0190(9) 0.0219(9) -0.0027(8) -0.0048(8) -0.0021(8)
C2 0.0347(12) 0.0157(9) 0.0247(10) 0.0028(8) 0.0025(8) 0.0002(8)
C3 0.0415(13) 0.0155(10) 0.0389(12) 0.0034(9) 0.0061(10) -0.0084(9)
C4 0.0270(11) 0.0221(11) 0.0506(14) 0.0003(10) 0.0013(10) -0.0079(9)
C5 0.0225(10) 0.0187(10) 0.0383(12) -0.0008(8) -0.0015(9) -0.0021(8)
C6 0.0194(9) 0.0137(9) 0.0198(9) -0.0007(7) 0.0027(7) 0.0008(7)
C7 0.0159(9) 0.0141(9) 0.0167(8) -0.0009(7) -0.0014(7) 0.0013(7)
C8 0.0149(9) 0.0149(8) 0.0151(8) -0.0020(7) 0.0001(7) -0.0008(7)
C9 0.0181(9) 0.0162(9) 0.0150(8) -0.0002(7) -0.0036(7) -0.0015(7)
C10 0.0170(9) 0.0204(10) 0.0246(10) 0.0010(8) -0.0016(7) -0.0010(8)
C11 0.0241(10) 0.0229(10) 0.0205(9) 0.0052(8) -0.0019(7) -0.0078(8)
C12 0.0338(11) 0.0154(9) 0.0225(9) 0.0035(7) -0.0011(8) -0.0005(8)
C13 0.0299(11) 0.0199(10) 0.0285(10) 0.0041(8) 0.0026(8) 0.0054(8)
C14 0.0198(9) 0.0166(9) 0.0205(9) -0.0026(7) 0.0005(7) 0.0008(7)
C15 0.0172(9) 0.0237(10) 0.0199(9) -0.0022(8) -0.0004(7) 0.0007(8)
C16 0.0226(10) 0.0250(10) 0.0314(11) 0.0047(9) -0.0010(8) -0.0013(8)
C17 0.0212(10) 0.0301(11) 0.0397(12) 0.0050(9) 0.0016(9) -0.0044(9)
C18 0.0177(10) 0.0330(11) 0.0316(11) -0.0039(9) -0.0032(8) -0.0025(9)
C19 0.0189(9) 0.0288(11) 0.0206(9) -0.0015(8) 0.0001(7) 0.0023(8)
C20 0.0200(10) 0.0418(13) 0.0249(10) 0.0040(9) -0.0042(8) 0.0047(9)
C21 0.0276(11) 0.0376(12) 0.0260(10) 0.0093(9) -0.0020(8) 0.0081(10)
C22 0.0292(11) 0.0276(11) 0.0235(10) 0.0044(8) 0.0026(8) 0.0010(9)
C23 0.0186(9) 0.0252(10) 0.0203(9) -0.0016(8) -0.0014(7) 0.0019(8)
C24 0.0195(9) 0.0211(10) 0.0175(9) -0.0036(7) 0.0009(7) 0.0007(8)

loop_
_atom_type_symbol
_atom_type_description
_atom_type_scat_dispersion_real
_atom_type_scat_dispersion_imag
_atom_type_scat_source
C C 0.0033 0.0016 'International Tables Vol C Tables 4.2.6.8 and 6.1.1.4'
H H 0.0000 0.0000 'International Tables Vol C Tables 4.2.6.8 and 6.1.1.4'
N N 0.0061 0.0033 'International Tables Vol C Tables 4.2.6.8 and 6.1.1.4'
S S 0.1246 0.1234 'International Tables Vol C Tables 4.2.6.8 and 6.1.1.4'
Fe Fe 0.3463 0.8444 'International Tables Vol C Tables 4.2.6.8 and 6.1.1.4'

loop_
_geom_angle_atom_site_label_1
_geom_angle_atom_site_label_2
_geom_angle_atom_site_label_3
_geom_angle
_geom_angle_site_symmetry_1
_geom_angle_site_symmetry_3
N1 Fe1 N1 180.0 3_666 .
N1 Fe1 N3 92.95(6) 3_666 .
N1 Fe1 N3 87.05(6) . .
N1 Fe1 N3 87.05(6) 3_666 3_666
N1 Fe1 N3 92.95(6) . 3_666
N3 Fe1 N3 180.0 . 3_666
N1 Fe1 N2 87.41(6) 3_666 3_666
N1 Fe1 N2 92.59(6) . 3_666
N3 Fe1 N2 104.43(6) . 3_666
N3 Fe1 N2 75.58(6) 3_666 3_666
N1 Fe1 N2 92.59(6) 3_666 .
N1 Fe1 N2 87.41(6) . .
N3 Fe1 N2 75.58(6) . .
N3 Fe1 N2 104.42(6) 3_666 .
N2 Fe1 N2 180.0 3_666 .
C1 N1 Fe1 162.53(16) . .
C2 N2 C6 117.96(17) . .
C2 N2 Fe1 125.32(13) . .
C6 N2 Fe1 116.71(12) . .
C7 N3 N4 108.54(14) . .
C7 N3 Fe1 113.43(12) . .
N4 N3 Fe1 135.36(11) . .
C8 N4 N3 107.14(14) . .
C7 N5 C8 105.39(14) . .
C7 N5 N6 121.50(14) . .
C8 N5 N6 133.03(14) . .
C14 N6 N5 116.12(15) . .
C13 N7 C9 116.23(17) . .
N1 C1 S1 179.08(19) . .
N2 C2 C3 122.72(19) . .
N2 C2 H2 118.6 . .
C3 C2 H2 118.6 . .
C4 C3 C2 118.89(19) . .
C4 C3 H3 120.6 . .
C2 C3 H3 120.6 . .
C3 C4 C5 119.6(2) . .
C3 C4 H4 120.2 . .
C5 C4 H4 120.2 . .
C6 C5 C4 118.39(19) . .
C6 C5 H5 120.8 . .
C4 C5 H5 120.8 . .
N2 C6 C5 122.47(17) . .
N2 C6 C7 111.72(15) . .
C5 C6 C7 125.80(17) . .
N3 C7 N5 109.20(15) . .
N3 C7 C6 120.87(16) . .
N5 C7 C6 129.93(16) . .
N4 C8 N5 109.72(15) . .
N4 C8 C9 121.29(16) . .
N5 C8 C9 128.90(16) . .
N7 C9 C10 123.65(17) . .
N7 C9 C8 117.77(16) . .
C10 C9 C8 118.51(16) . .
C9 C10 C11 118.51(18) . .
C9 C10 H10 120.7 . .
C11 C10 H10 120.7 . .
C12 C11 C10 118.92(18) . .
C12 C11 H11 120.5 . .
C10 C11 H11 120.5 . .
C11 C12 C13 118.49(18) . .
C11 C12 H12 120.8 . .
C13 C12 H12 120.8 . .
N7 C13 C12 124.18(19) . .
N7 C13 H13 117.9 . .
C12 C13 H13 117.9 . .
N6 C14 C15 120.74(17) . .
N6 C14 H14 119.6 . .
C15 C14 H14 119.6 . .
C16 C15 C24 119.82(17) . .
C16 C15 C14 120.04(17) . .
C24 C15 C14 120.09(17) . .
C15 C16 C17 121.44(19) . .
C15 C16 H16 119.3 . .
C17 C16 H16 119.3 . .
C18 C17 C16 119.74(19) . .
C18 C17 H17 120.1 . .
C16 C17 H17 120.1 . .
C17 C18 C19 121.33(19) . .
C17 C18 H18 119.3 . .
C19 C18 H18 119.3 . .
C18 C19 C20 121.27(18) . .
C18 C19 C24 119.30(18) . .
C20 C19 C24 119.43(18) . .
C21 C20 C19 121.21(19) . .
C21 C20 H20 119.4 . .
C19 C20 H20 119.4 . .
C20 C21 C22 119.73(19) . .
C20 C21 H21 120.1 . .
C22 C21 H21 120.1 . .
C23 C22 C21 120.75(19) . .
C23 C22 H22 119.6 . .
C21 C22 H22 119.6 . .
C22 C23 C24 121.28(18) . .
C22 C23 H23 119.4 . .
C24 C23 H23 119.4 . .
C23 C24 C19 117.61(17) . .
C23 C24 C15 124.07(17) . .
C19 C24 C15 118.32(17) . .

loop_
_geom_bond_atom_site_label_1
_geom_bond_atom_site_label_2
_geom_bond_distance
_geom_bond_site_symmetry_2
Fe1 N1 2.0700(16) 3_666
Fe1 N1 2.0701(16) .
Fe1 N3 2.1533(15) .
Fe1 N3 2.1534(15) 3_666
Fe1 N2 2.1781(16) 3_666
Fe1 N2 2.1782(16) .
S1 C1 1.628(2) .
N1 C1 1.154(2) .
N2 C2 1.334(2) .
N2 C6 1.356(2) .
N3 C7 1.316(2) .
N3 N4 1.376(2) .
N4 C8 1.312(2) .
N5 C7 1.362(2) .
N5 C8 1.380(2) .
N5 N6 1.407(2) .
N6 C14 1.270(2) .
N7 C13 1.337(2) .
N7 C9 1.340(2) .
C2 C3 1.382(3) .
C2 H2 0.9500 .
C3 C4 1.373(3) .
C3 H3 0.9500 .
C4 C5 1.383(3) .
C4 H4 0.9500 .
C5 C6 1.381(3) .
C5 H5 0.9500 .
C6 C7 1.466(2) .
C8 C9 1.476(2) .
C9 C10 1.383(3) .
C10 C11 1.384(3) .
C10 H10 0.9500 .
C11 C12 1.369(3) .
C11 H11 0.9500 .
C12 C13 1.382(3) .
C12 H12 0.9500 .
C13 H13 0.9500 .
C14 C15 1.463(3) .
C14 H14 0.9500 .
C15 C16 1.379(3) .
C15 C24 1.427(3) .
C16 C17 1.398(3) .
C16 H16 0.9500 .
C17 C18 1.362(3) .
C17 H17 0.9500 .
C18 C19 1.411(3) .
C18 H18 0.9500 .
C19 C20 1.413(3) .
C19 C24 1.425(3) .
C20 C21 1.362(3) .
C20 H20 0.9500 .
C21 C22 1.405(3) .
C21 H21 0.9500 .
C22 C23 1.364(3) .
C22 H22 0.9500 .
C23 C24 1.420(3) .
C23 H23 0.9500 .

loop_
_geom_hbond_atom_site_label_D
_geom_hbond_atom_site_label_H
_geom_hbond_atom_site_label_A
_geom_hbond_distance_DH
_geom_hbond_distance_HA
_geom_hbond_distance_DA
_geom_hbond_angle_DHA
_geom_hbond_site_symmetry_A
C14 H14 S1 0.95 2.63 3.2066(19) 119.5 1_554
C5 H5 N6 0.95 2.40 3.000(3) 120.7 .
